data_7039974
loop_
_publ_author_name
'Fleischmann, Martin'
'Jones, James S.'
'Bal\'azs, G\'abor'
'Gabba\"i, Fran\,cois P'
'Scheer, Manfred'

_publ_section_title
;
 Supramolecular adducts based on weak interactions between the trimeric
 Lewis acid complex (perfluoro-ortho-phenylene)mercury and polypnictogen
 complexes.
;
_journal_issue 35
_journal_name_full 'Dalton transactions (Cambridge, England : 2003)'
_journal_page_first 13742
_journal_page_last 13749
_journal_paper_doi 10.1039/c6dt02507b
_journal_volume 45
_journal_year 2016
_chemical_formula_moiety 'C14 H10 As2 Mo2 O4, C18 F12 Hg3, C H2 Cl2'
_chemical_formula_sum 'C33 H12 As2 Cl2 F12 Hg3 Mo2 O4'
_chemical_formula_weight 1714.82
_space_group_crystal_system triclinic
_space_group_IT_number 2
_space_group_name_Hall '-P 1'
_space_group_name_H-M_alt 'P -1'
_symmetry_space_group_name_Hall '-P 1'
_symmetry_space_group_name_H-M 'P -1'
_atom_sites_solution_hydrogens geom
_atom_sites_solution_primary direct
_audit_creation_date 2015-04-10
_audit_creation_method
;
Olex2 1.2
(compiled 2015.01.26 svn.r3150 for OlexSys, GUI svn.r4998)
;
_audit_update_record
;
2016-06-20 deposited with the CCDC.
2016-07-20 downloaded from the CCDC.
;
_cell_angle_alpha 60.580(3)
_cell_angle_beta 71.346(3)
_cell_angle_gamma 69.203(2)
_cell_formula_units_Z 2
_cell_length_a 12.7941(3)
_cell_length_b 13.4465(4)
_cell_length_c 13.5405(5)
_cell_measurement_reflns_used 7610
_cell_measurement_temperature 123(1)
_cell_measurement_theta_max 29.4160
_cell_measurement_theta_min 3.1780
_cell_volume 1866.34(11)
_computing_cell_refinement
;
CrysAlisPro, Agilent Technologies,
Version 1.171.37.31 (release 14-01-2014 CrysAlis171 .NET)
(compiled Jan 14 2014,18:38:05)
;
_computing_data_collection
;
CrysAlisPro, Agilent Technologies,
Version 1.171.37.31 (release 14-01-2014 CrysAlis171 .NET)
(compiled Jan 14 2014,18:38:05)
;
_computing_data_reduction
;
CrysAlisPro, Agilent Technologies,
Version 1.171.37.31 (release 14-01-2014 CrysAlis171 .NET)
(compiled Jan 14 2014,18:38:05)
;
_computing_molecular_graphics 'Olex2 (Dolomanov et al., 2009)'
_computing_publication_material 'Olex2 (Dolomanov et al., 2009)'
_computing_structure_refinement 'ShelXL (Sheldrick, 2008)'
_computing_structure_solution 'ShelXT (Sheldrick, 2015)'
_diffrn_ambient_temperature 123(1)
_diffrn_detector 'CCD plate'
_diffrn_detector_area_resol_mean 15.9702
_diffrn_detector_type Eos
_diffrn_measured_fraction_theta_full 0.991
_diffrn_measured_fraction_theta_max 0.850
_diffrn_measurement_details
;
  1 omega    8.00   88.00   0.5000   80.0000
omega____ theta____ kappa____ phi______ frames
    -       19.2461   57.0000  -90.0000 160

  2 omega   42.00   80.00   0.5000   80.0000
omega____ theta____ kappa____ phi______ frames
    -       19.2461 -130.0000 -155.0000 76

  3 omega  -11.00   88.00   0.5000   80.0000
omega____ theta____ kappa____ phi______ frames
    -       19.2461   77.0000   30.0000 198

  4 omega  -18.00   89.00   0.5000   80.0000
omega____ theta____ kappa____ phi______ frames
    -       19.2461   19.0000 -150.0000 214

  5 omega  -95.00  -70.00   0.5000   80.0000
omega____ theta____ kappa____ phi______ frames
    -      -19.5586 -178.0000  -30.0000 50

  6 omega  -95.00  -45.00   0.5000   80.0000
omega____ theta____ kappa____ phi______ frames
    -      -19.5586 -178.0000  120.0000 100
;
_diffrn_measurement_device 'four-circle diffractometer'
_diffrn_measurement_device_type 'SuperNova, Single source at offset, Eos'
_diffrn_measurement_method '\w scans'
_diffrn_orient_matrix_UB_11 0.0299584000
_diffrn_orient_matrix_UB_12 0.0436253000
_diffrn_orient_matrix_UB_13 -0.0410660000
_diffrn_orient_matrix_UB_21 -0.0522633000
_diffrn_orient_matrix_UB_22 0.0427306000
_diffrn_orient_matrix_UB_23 -0.0093129000
_diffrn_orient_matrix_UB_31 0.0019296000
_diffrn_orient_matrix_UB_32 0.0127295000
_diffrn_orient_matrix_UB_33 0.0443019000
_diffrn_radiation_monochromator mirror
_diffrn_radiation_probe x-ray
_diffrn_radiation_type MoK\a
_diffrn_radiation_wavelength 0.71073
_diffrn_reflns_av_R_equivalents 0.0337
_diffrn_reflns_av_unetI/netI 0.0685
_diffrn_reflns_Laue_measured_fraction_full 0.991
_diffrn_reflns_Laue_measured_fraction_max 0.850
_diffrn_reflns_limit_h_max 17
_diffrn_reflns_limit_h_min -17
_diffrn_reflns_limit_k_max 18
_diffrn_reflns_limit_k_min -17
_diffrn_reflns_limit_l_max 17
_diffrn_reflns_limit_l_min -18
_diffrn_reflns_number 16291
_diffrn_reflns_point_group_measured_fraction_full 0.991
_diffrn_reflns_point_group_measured_fraction_max 0.850
_diffrn_reflns_theta_full 25.242
_diffrn_reflns_theta_max 29.655
_diffrn_reflns_theta_min 3.030
_diffrn_source 'SuperNova (Mo) X-ray Source'
_exptl_absorpt_coefficient_mu 14.952
_exptl_absorpt_correction_T_max 0.801
_exptl_absorpt_correction_T_min 0.528
_exptl_absorpt_correction_type gaussian
_exptl_absorpt_process_details
;
CrysAlisPro, Agilent Technologies,
Version 1.171.37.31 (release 14-01-2014 CrysAlis171 .NET)
(compiled Jan 14 2014,18:38:05)
Numerical absorption correction based on gaussian integration over
            a multifaceted crystal model
Empirical absorption correction using spherical harmonics,
 implemented in SCALE3 ABSPACK scaling algorithm.
;
_exptl_crystal_colour 'clear light red'
_exptl_crystal_colour_lustre clear
_exptl_crystal_colour_modifier light
_exptl_crystal_colour_primary red
_exptl_crystal_density_diffrn 3.051
_exptl_crystal_description block
_exptl_crystal_F_000 1548
_exptl_crystal_recrystallization_method 'crystallization from DCM.'
_exptl_crystal_size_max 0.0752
_exptl_crystal_size_mid 0.0363
_exptl_crystal_size_min 0.0218
_refine_diff_density_max 1.167
_refine_diff_density_min -1.268
_refine_diff_density_rms 0.189
_refine_ls_extinction_method none
_refine_ls_goodness_of_fit_ref 0.823
_refine_ls_hydrogen_treatment constr
_refine_ls_matrix_type full
_refine_ls_number_parameters 523
_refine_ls_number_reflns 8975
_refine_ls_number_restraints 0
_refine_ls_restrained_S_all 0.823
_refine_ls_R_factor_all 0.0425
_refine_ls_R_factor_gt 0.0262
_refine_ls_shift/su_max 0.001
_refine_ls_shift/su_mean 0.000
_refine_ls_structure_factor_coef Fsqd
_refine_ls_weighting_details 'w=1/[\s^2^(Fo^2^)+(0.0099P)^2^] where P=(Fo^2^+2Fc^2^)/3'
_refine_ls_weighting_scheme calc
_refine_ls_wR_factor_gt 0.0400
_refine_ls_wR_factor_ref 0.0412
_reflns_Friedel_coverage 0.000
_reflns_number_gt 6482
_reflns_number_total 8975
_reflns_threshold_expression 'I > 2\s(I)'
_cod_data_source_file c6dt02507b2.cif
_cod_data_source_block abs2
_cod_depositor_comments 'Adding full bibliography for 7039972--7039981.cif.'
_cod_original_cell_volume 1866.34(12)
_cod_database_code 7039974
_shelxl_version_number 2014/6
_chemical_oxdiff_formula Hg3F12Cl2Mo2As2O4C33H12
_shelx_space_group_comment
;
The symmetry employed for this shelxl refinement is uniquely defined
by the following loop, which should always be used as a source of
symmetry information in preference to the above space-group names.
They are only intended as comments.
;
_reflns_odcompleteness_completeness 98.88
_reflns_odcompleteness_iscentric 1
_reflns_odcompleteness_theta 26.32
_olex2_refinement_description
;
1. Fixed Uiso
 At 1.2 times of:
  All C(H) groups, All C(H,H) groups
2.a Secondary CH2 refined with riding coordinates:
 C33(H33A,H33B)
2.b Aromatic/amide H refined with riding coordinates:
 C3(H3), C4(H4), C5(H5), C6(H6), C7(H7), C10(H10), C11(H11), C12(H12),
 C13(H13), C14(H14)
;
_olex2_exptl_crystal_mounting_method 'mineral oil'
_olex2_submission_original_sample_id MF185
_olex2_submission_special_instructions 'No special instructions were received'

loop_
_space_group_symop_operation_xyz
'x, y, z'
'-x, -y, -z'

loop_
_atom_site_label
_atom_site_type_symbol
_atom_site_fract_x
_atom_site_fract_y
_atom_site_fract_z
_atom_site_U_iso_or_equiv
_atom_site_adp_type
_atom_site_occupancy
_atom_site_site_symmetry_order
_atom_site_calc_flag
_atom_site_refinement_flags_posn
C1 C 0.4668(4) 0.2356(4) 0.3976(4) 0.0212(12) Uani 1 1 d .
C2 C 0.5432(5) 0.0811(5) 0.2972(4) 0.0203(12) Uani 1 1 d .
C3 C 0.4630(4) 0.4258(4) 0.1617(4) 0.0220(12) Uani 1 1 d .
H3 H 0.4432 0.4735 0.1997 0.026 Uiso 1 1 calc R
C4 C 0.3915(5) 0.4201(4) 0.1042(4) 0.0250(13) Uani 1 1 d .
H4 H 0.3169 0.4632 0.0978 0.030 Uiso 1 1 calc R
C5 C 0.4534(4) 0.3378(4) 0.0589(4) 0.0216(12) Uani 1 1 d .
H5 H 0.4274 0.3166 0.0169 0.026 Uiso 1 1 calc R
C6 C 0.5627(5) 0.2929(4) 0.0884(4) 0.0234(13) Uani 1 1 d .
H6 H 0.6211 0.2367 0.0692 0.028 Uiso 1 1 calc R
C7 C 0.5678(4) 0.3480(4) 0.1517(4) 0.0179(12) Uani 1 1 d .
H7 H 0.6301 0.3348 0.1816 0.021 Uiso 1 1 calc R
C8 C 0.1965(4) 0.2833(5) 0.1447(4) 0.0230(13) Uani 1 1 d .
C9 C 0.1278(5) 0.1052(5) 0.3442(5) 0.0310(14) Uani 1 1 d .
C10 C 0.2634(5) 0.0328(5) 0.1483(4) 0.0255(13) Uani 1 1 d .
H10 H 0.1954 0.0501 0.1255 0.031 Uiso 1 1 calc R
C11 C 0.2955(5) -0.0553(5) 0.2563(5) 0.0307(15) Uani 1 1 d .
H11 H 0.2514 -0.1049 0.3164 0.037 Uiso 1 1 calc R
C12 C 0.4036(5) -0.0540(5) 0.2559(5) 0.0296(14) Uani 1 1 d .
H12 H 0.4448 -0.1026 0.3154 0.036 Uiso 1 1 calc R
C13 C 0.4397(5) 0.0338(4) 0.1492(4) 0.0240(13) Uani 1 1 d .
H13 H 0.5095 0.0528 0.1260 0.029 Uiso 1 1 calc R
C14 C 0.3530(5) 0.0883(5) 0.0831(4) 0.0255(13) Uani 1 1 d .
H14 H 0.3548 0.1499 0.0097 0.031 Uiso 1 1 calc R
C15 C 0.0628(4) 0.2031(4) 0.6560(4) 0.0200(12) Uani 1 1 d .
C16 C 0.1520(4) 0.2384(4) 0.6602(4) 0.0153(11) Uani 1 1 d .
C17 C 0.2026(4) 0.1735(5) 0.7565(4) 0.0195(12) Uani 1 1 d .
C18 C 0.1711(5) 0.0754(5) 0.8467(4) 0.0233(13) Uani 1 1 d .
C19 C 0.0834(5) 0.0404(5) 0.8431(4) 0.0270(14) Uani 1 1 d .
C20 C 0.0324(5) 0.1060(5) 0.7481(4) 0.0234(13) Uani 1 1 d .
C21 C 0.2621(4) 0.5242(4) 0.3789(4) 0.0172(12) Uani 1 1 d .
C22 C 0.2075(4) 0.5904(4) 0.2816(4) 0.0169(11) Uani 1 1 d .
C23 C 0.2481(4) 0.6854(4) 0.1932(4) 0.0182(12) Uani 1 1 d .
C24 C 0.3401(5) 0.7149(4) 0.1946(4) 0.0210(12) Uani 1 1 d .
C25 C 0.3926(4) 0.6515(4) 0.2894(4) 0.0210(12) Uani 1 1 d .
C26 C 0.3518(4) 0.5578(5) 0.3792(4) 0.0193(12) Uani 1 1 d .
C27 C -0.0721(4) 0.5005(4) 0.2827(4) 0.0172(12) Uani 1 1 d .
C28 C -0.1072(4) 0.4004(4) 0.3779(4) 0.0196(12) Uani 1 1 d .
C29 C -0.2070(4) 0.3796(4) 0.3844(4) 0.0185(12) Uani 1 1 d .
C30 C -0.2756(4) 0.4532(5) 0.3025(4) 0.0203(12) Uani 1 1 d .
C31 C -0.2436(4) 0.5508(5) 0.2107(4) 0.0203(12) Uani 1 1 d .
C32 C -0.1420(5) 0.5730(5) 0.2019(4) 0.0221(13) Uani 1 1 d .
C33 C 0.9201(6) 0.2402(5) 0.1771(6) 0.057(2) Uani 1 1 d .
H33A H 0.9510 0.2658 0.2152 0.068 Uiso 1 1 calc R
H33B H 0.9822 0.1885 0.1483 0.068 Uiso 1 1 calc R
O1 O 0.4849(3) 0.2377(3) 0.4738(3) 0.0332(10) Uani 1 1 d .
O2 O 0.6098(3) -0.0081(3) 0.3124(3) 0.0338(10) Uani 1 1 d .
O3 O 0.1470(3) 0.3712(3) 0.0828(3) 0.0332(10) Uani 1 1 d .
O4 O 0.0406(4) 0.0913(4) 0.3991(3) 0.0458(12) Uani 1 1 d .
F1 F 0.2910(3) 0.2036(3) 0.7628(2) 0.0281(8) Uani 1 1 d .
F2 F 0.2254(3) 0.0114(3) 0.9373(2) 0.0381(9) Uani 1 1 d .
F3 F 0.0539(3) -0.0578(3) 0.9285(2) 0.0401(9) Uani 1 1 d .
F4 F -0.0543(3) 0.0685(3) 0.7477(2) 0.0348(8) Uani 1 1 d .
F5 F 0.1981(3) 0.7521(2) 0.0984(2) 0.0268(7) Uani 1 1 d .
F6 F 0.3806(3) 0.8051(2) 0.1038(2) 0.0274(8) Uani 1 1 d .
F7 F 0.4820(2) 0.6792(3) 0.2923(2) 0.0280(8) Uani 1 1 d .
F8 F 0.4044(2) 0.4971(2) 0.4728(2) 0.0254(7) Uani 1 1 d .
F9 F -0.2441(3) 0.2873(3) 0.4755(2) 0.0277(8) Uani 1 1 d .
F10 F -0.3740(2) 0.4324(3) 0.3108(2) 0.0280(8) Uani 1 1 d .
F11 F -0.3098(3) 0.6231(3) 0.1316(2) 0.0313(8) Uani 1 1 d .
F12 F -0.1138(3) 0.6703(2) 0.1115(2) 0.0257(7) Uani 1 1 d .
Cl1 Cl 0.86390(14) 0.36268(15) 0.06101(14) 0.0507(5) Uani 1 1 d .
Cl2 Cl 0.81901(15) 0.16051(14) 0.27872(15) 0.0512(5) Uani 1 1 d .
As1 As 0.22609(5) 0.26835(5) 0.34479(4) 0.02021(12) Uani 1 1 d .
As2 As 0.32966(5) 0.07798(5) 0.43582(4) 0.02228(13) Uani 1 1 d .
Mo1 Mo 0.43753(4) 0.23729(4) 0.26098(4) 0.01591(10) Uani 1 1 d .
Mo2 Mo 0.27730(4) 0.12556(4) 0.24593(4) 0.01823(10) Uani 1 1 d .
Hg1 Hg -0.01940(2) 0.29398(2) 0.51545(2) 0.01917(5) Uani 1 1 d .
Hg2 Hg 0.21254(2) 0.37923(2) 0.52183(2) 0.01811(5) Uani 1 1 d .
Hg3 Hg 0.07045(2) 0.54856(2) 0.27254(2) 0.01836(5) Uani 1 1 d .

loop_
_atom_site_aniso_label
_atom_site_aniso_U_11
_atom_site_aniso_U_22
_atom_site_aniso_U_33
_atom_site_aniso_U_23
_atom_site_aniso_U_13
_atom_site_aniso_U_12
C1 0.021(3) 0.019(3) 0.022(3) -0.010(2) -0.003(2) -0.002(2)
C2 0.017(3) 0.029(3) 0.020(3) -0.014(3) -0.004(2) -0.004(3)
C3 0.022(3) 0.020(3) 0.019(3) -0.003(2) 0.003(2) -0.013(3)
C4 0.022(3) 0.019(3) 0.025(3) 0.002(2) -0.009(3) -0.007(3)
C5 0.024(3) 0.026(3) 0.016(3) -0.004(2) -0.006(2) -0.011(3)
C6 0.021(3) 0.022(3) 0.017(3) -0.006(2) 0.004(2) -0.003(3)
C7 0.015(3) 0.016(3) 0.023(3) -0.006(2) -0.004(2) -0.005(2)
C8 0.015(3) 0.032(3) 0.025(3) -0.011(3) -0.005(2) -0.008(3)
C9 0.039(4) 0.027(3) 0.026(3) -0.003(3) -0.005(3) -0.019(3)
C10 0.034(4) 0.029(3) 0.021(3) -0.010(3) -0.013(3) -0.010(3)
C11 0.045(4) 0.019(3) 0.031(3) -0.009(3) -0.008(3) -0.012(3)
C12 0.042(4) 0.023(3) 0.028(3) -0.014(3) -0.015(3) -0.001(3)
C13 0.026(4) 0.027(3) 0.024(3) -0.018(3) 0.000(3) -0.004(3)
C14 0.040(4) 0.019(3) 0.026(3) -0.014(3) -0.009(3) -0.007(3)
C15 0.012(3) 0.017(3) 0.020(3) -0.007(2) -0.002(2) 0.005(2)
C16 0.014(3) 0.013(3) 0.017(3) -0.009(2) -0.003(2) 0.003(2)
C17 0.013(3) 0.027(3) 0.028(3) -0.020(3) -0.005(2) -0.001(2)
C18 0.026(4) 0.023(3) 0.016(3) -0.006(2) -0.007(2) -0.002(3)
C19 0.032(4) 0.022(3) 0.015(3) -0.001(2) 0.000(3) -0.007(3)
C20 0.018(3) 0.026(3) 0.028(3) -0.013(3) -0.004(3) -0.005(3)
C21 0.020(3) 0.015(3) 0.021(3) -0.011(2) -0.006(2) -0.002(2)
C22 0.016(3) 0.023(3) 0.014(3) -0.013(2) 0.001(2) -0.004(2)
C23 0.022(3) 0.021(3) 0.014(3) -0.008(2) -0.007(2) -0.004(2)
C24 0.030(4) 0.018(3) 0.020(3) -0.012(2) 0.000(2) -0.010(3)
C25 0.019(3) 0.018(3) 0.030(3) -0.014(3) 0.000(3) -0.007(2)
C26 0.012(3) 0.026(3) 0.021(3) -0.014(3) 0.002(2) -0.003(2)
C27 0.017(3) 0.027(3) 0.016(3) -0.013(2) -0.005(2) -0.007(2)
C28 0.018(3) 0.020(3) 0.021(3) -0.011(2) -0.006(2) 0.001(2)
C29 0.016(3) 0.025(3) 0.019(3) -0.011(2) -0.002(2) -0.008(2)
C30 0.016(3) 0.029(3) 0.023(3) -0.016(3) -0.003(2) -0.006(3)
C31 0.017(3) 0.027(3) 0.017(3) -0.011(2) -0.007(2) 0.000(2)
C32 0.028(4) 0.022(3) 0.017(3) -0.008(2) -0.006(2) -0.003(3)
C33 0.041(5) 0.045(5) 0.080(5) -0.018(4) -0.026(4) -0.005(4)
O1 0.044(3) 0.034(3) 0.026(2) -0.0111(19) -0.012(2) -0.012(2)
O2 0.035(3) 0.027(2) 0.033(2) -0.013(2) -0.016(2) 0.007(2)
O3 0.034(3) 0.027(2) 0.030(2) -0.0056(19) -0.015(2) 0.000(2)
O4 0.037(3) 0.063(3) 0.032(3) -0.008(2) 0.003(2) -0.032(3)
F1 0.033(2) 0.0267(18) 0.0254(17) -0.0092(15) -0.0127(15) -0.0045(16)
F2 0.052(3) 0.037(2) 0.0239(17) -0.0028(16) -0.0241(17) -0.0087(18)
F3 0.046(2) 0.034(2) 0.0246(18) 0.0066(16) -0.0084(17) -0.0186(18)
F4 0.033(2) 0.037(2) 0.0301(18) -0.0038(16) -0.0068(16) -0.0181(17)
F5 0.030(2) 0.0241(18) 0.0207(16) -0.0046(14) -0.0085(14) -0.0035(15)
F6 0.035(2) 0.0216(18) 0.0259(17) -0.0090(15) -0.0027(15) -0.0120(15)
F7 0.025(2) 0.0275(19) 0.0389(19) -0.0154(16) -0.0059(15) -0.0126(15)
F8 0.025(2) 0.0299(19) 0.0235(16) -0.0100(15) -0.0109(14) -0.0049(15)
F9 0.026(2) 0.0262(18) 0.0244(17) -0.0027(15) -0.0055(14) -0.0102(15)
F10 0.0191(19) 0.036(2) 0.0339(18) -0.0154(16) -0.0099(15) -0.0070(15)
F11 0.022(2) 0.041(2) 0.0265(17) -0.0069(16) -0.0137(15) -0.0063(16)
F12 0.0258(19) 0.0244(18) 0.0232(16) -0.0049(14) -0.0086(14) -0.0060(15)
Cl1 0.0346(11) 0.0553(12) 0.0450(10) -0.0166(9) -0.0039(8) -0.0021(9)
Cl2 0.0400(11) 0.0353(10) 0.0696(12) -0.0144(9) -0.0189(9) -0.0032(8)
As1 0.0171(3) 0.0224(3) 0.0212(3) -0.0116(2) -0.0017(2) -0.0029(2)
As2 0.0272(4) 0.0212(3) 0.0155(3) -0.0034(2) -0.0056(2) -0.0075(3)
Mo1 0.0152(3) 0.0159(2) 0.0157(2) -0.00650(19) -0.00400(19) -0.00197(19)
Mo2 0.0225(3) 0.0167(2) 0.0166(2) -0.00567(19) -0.0046(2) -0.0070(2)
Hg1 0.01680(12) 0.02071(12) 0.01818(11) -0.00710(9) -0.00533(9) -0.00229(9)
Hg2 0.01772(12) 0.01854(11) 0.01784(10) -0.00766(9) -0.00434(9) -0.00322(9)
Hg3 0.01565(12) 0.02060(12) 0.01885(10) -0.00862(9) -0.00440(9) -0.00289(9)

loop_
_atom_type_symbol
_atom_type_description
_atom_type_scat_dispersion_real
_atom_type_scat_dispersion_imag
_atom_type_scat_source
C C 0.0033 0.0016 'International Tables Vol C Tables 4.2.6.8 and 6.1.1.4'
H H 0.0000 0.0000 'International Tables Vol C Tables 4.2.6.8 and 6.1.1.4'
O O 0.0106 0.0060 'International Tables Vol C Tables 4.2.6.8 and 6.1.1.4'
F F 0.0171 0.0103 'International Tables Vol C Tables 4.2.6.8 and 6.1.1.4'
Cl Cl 0.1484 0.1585 'International Tables Vol C Tables 4.2.6.8 and 6.1.1.4'
As As 0.0499 2.0058 'International Tables Vol C Tables 4.2.6.8 and 6.1.1.4'
Mo Mo -1.6832 0.6857 'International Tables Vol C Tables 4.2.6.8 and 6.1.1.4'
Hg Hg -2.3894 9.2266 'International Tables Vol C Tables 4.2.6.8 and 6.1.1.4'

loop_
_exptl_crystal_face_index_h
_exptl_crystal_face_index_k
_exptl_crystal_face_index_l
_exptl_crystal_face_perp_dist
_exptl_oxdiff_crystal_face_indexfrac_h
_exptl_oxdiff_crystal_face_indexfrac_k
_exptl_oxdiff_crystal_face_indexfrac_l
_exptl_oxdiff_crystal_face_x
_exptl_oxdiff_crystal_face_y
_exptl_oxdiff_crystal_face_z
9 11 19 0.0275 9.0056 11.3070 18.6365 -0.0023 -0.1611 0.9869
2 17 1 0.0219 1.5269 16.7825 1.1101 0.7323 0.6270 0.2658
15 -5 1 0.0106 14.6148 -4.9171 0.9814 0.1830 -0.9831 0.0091
-1 -16 0 0.0010 -1.0621 -16.1719 0.1691 -0.7443 -0.6371 -0.2004
-16 1 0 0.0014 -16.3719 0.6054 0.3356 -0.4778 0.8784 -0.0090
-9 -11 -19 0.0341 -9.0500 -11.2690 -18.6309 0.0024 0.1650 -0.9863

loop_
_geom_angle_atom_site_label_1
_geom_angle_atom_site_label_2
_geom_angle_atom_site_label_3
_geom_angle
O1 C1 Mo1 177.8(5)
O2 C2 Mo1 175.9(5)
C4 C3 H3 125.7
C4 C3 Mo1 74.3(3)
C7 C3 H3 125.7
C7 C3 C4 108.5(5)
C7 C3 Mo1 71.5(3)
Mo1 C3 H3 120.2
C3 C4 H4 126.2
C3 C4 Mo1 70.3(3)
C5 C4 C3 107.7(5)
C5 C4 H4 126.2
C5 C4 Mo1 72.9(3)
Mo1 C4 H4 122.4
C4 C5 H5 126.1
C4 C5 C6 107.7(4)
C4 C5 Mo1 72.5(3)
C6 C5 H5 126.1
C6 C5 Mo1 70.4(3)
Mo1 C5 H5 122.6
C5 C6 H6 125.9
C5 C6 Mo1 74.3(3)
C7 C6 C5 108.2(5)
C7 C6 H6 125.9
C7 C6 Mo1 71.1(3)
Mo1 C6 H6 120.4
C3 C7 C6 107.8(5)
C3 C7 H7 126.1
C3 C7 Mo1 73.1(3)
C6 C7 H7 126.1
C6 C7 Mo1 73.1(3)
Mo1 C7 H7 119.5
O3 C8 Mo2 175.1(5)
O4 C9 Mo2 177.4(5)
C11 C10 H10 126.2
C11 C10 Mo2 71.9(3)
C14 C10 H10 126.2
C14 C10 C11 107.6(5)
C14 C10 Mo2 73.7(3)
Mo2 C10 H10 120.0
C10 C11 H11 125.9
C10 C11 Mo2 71.8(3)
C12 C11 C10 108.2(5)
C12 C11 H11 125.9
C12 C11 Mo2 74.6(3)
Mo2 C11 H11 119.5
C11 C12 H12 126.1
C11 C12 C13 107.7(5)
C11 C12 Mo2 70.6(3)
C13 C12 H12 126.1
C13 C12 Mo2 73.2(3)
Mo2 C12 H12 121.8
C12 C13 H13 125.6
C12 C13 Mo2 72.0(3)
C14 C13 C12 108.9(5)
C14 C13 H13 125.6
C14 C13 Mo2 71.2(3)
Mo2 C13 H13 122.8
C10 C14 C13 107.5(5)
C10 C14 H14 126.3
C10 C14 Mo2 71.0(3)
C13 C14 H14 126.3
C13 C14 Mo2 73.9(3)
Mo2 C14 H14 120.6
C16 C15 Hg1 121.7(4)
C20 C15 C16 117.5(5)
C20 C15 Hg1 120.8(4)
C15 C16 Hg2 121.3(3)
C17 C16 C15 118.3(5)
C17 C16 Hg2 120.4(4)
C18 C17 C16 122.8(5)
C18 C17 F1 117.1(5)
F1 C17 C16 120.0(5)
C17 C18 C19 119.2(5)
F2 C18 C17 121.2(5)
F2 C18 C19 119.6(5)
C20 C19 C18 117.9(5)
F3 C19 C18 120.2(5)
F3 C19 C20 121.8(5)
C15 C20 C19 124.4(5)
C15 C20 F4 119.4(5)
C19 C20 F4 116.2(5)
C22 C21 Hg2 123.2(4)
C26 C21 C22 118.4(5)
C26 C21 Hg2 118.4(4)
C21 C22 Hg3 121.7(4)
C23 C22 C21 117.3(5)
C23 C22 Hg3 121.0(4)
C24 C23 C22 122.9(5)
F5 C23 C22 119.5(4)
F5 C23 C24 117.6(4)
C23 C24 C25 119.9(5)
F6 C24 C23 121.0(5)
F6 C24 C25 119.1(5)
C26 C25 C24 117.9(5)
F7 C25 C24 120.6(5)
F7 C25 C26 121.5(5)
C25 C26 C21 123.6(5)
F8 C26 C21 119.6(5)
F8 C26 C25 116.8(5)
C28 C27 Hg3 121.9(4)
C32 C27 C28 117.9(5)
C32 C27 Hg3 119.9(4)
C27 C28 Hg1 121.9(4)
C29 C28 C27 119.0(5)
C29 C28 Hg1 118.9(4)
C28 C29 C30 122.2(5)
F9 C29 C28 120.2(5)
F9 C29 C30 117.5(4)
C31 C30 C29 119.6(5)
F10 C30 C29 121.5(5)
F10 C30 C31 118.9(5)
C30 C31 C32 119.1(5)
F11 C31 C30 120.1(5)
F11 C31 C32 120.8(5)
C27 C32 C31 122.3(5)
F12 C32 C27 120.2(5)
F12 C32 C31 117.6(5)
H33A C33 H33B 107.8
Cl1 C33 H33A 109.0
Cl1 C33 H33B 109.0
Cl1 C33 Cl2 113.1(4)
Cl2 C33 H33A 109.0
Cl2 C33 H33B 109.0
As2 As1 Mo1 66.41(2)
As2 As1 Mo2 62.28(2)
Mo1 As1 Mo2 71.796(19)
As1 As2 Mo1 60.92(2)
As1 As2 Mo2 65.06(2)
Mo2 As2 Mo1 70.838(19)
C1 Mo1 C3 86.71(19)
C1 Mo1 C4 118.25(19)
C1 Mo1 C5 143.82(19)
C1 Mo1 C6 119.79(19)
C1 Mo1 C7 87.25(19)
C1 Mo1 As1 89.37(15)
C1 Mo1 As2 77.70(15)
C1 Mo1 Mo2 130.04(15)
C2 Mo1 C1 88.3(2)
C2 Mo1 C3 133.2(2)
C2 Mo1 C4 141.16(19)
C2 Mo1 C5 107.69(19)
C2 Mo1 C6 84.4(2)
C2 Mo1 C7 98.0(2)
C2 Mo1 As1 123.47(15)
C2 Mo1 As2 71.77(15)
C2 Mo1 Mo2 84.92(15)
C3 Mo1 C4 35.47(16)
C3 Mo1 C5 58.49(17)
C3 Mo1 C6 58.81(18)
C3 Mo1 As1 102.98(13)
C3 Mo1 As2 150.54(13)
C3 Mo1 Mo2 131.32(13)
C4 Mo1 C5 34.60(16)
C4 Mo1 As1 86.93(13)
C4 Mo1 As2 137.75(13)
C4 Mo1 Mo2 96.23(12)
C5 Mo1 As1 106.70(13)
C5 Mo1 As2 137.73(12)
C5 Mo1 Mo2 84.54(12)
C6 Mo1 C4 58.38(18)
C6 Mo1 C5 35.26(17)
C6 Mo1 As1 141.73(13)
C6 Mo1 As2 150.40(13)
C6 Mo1 Mo2 108.70(13)
C7 Mo1 C3 35.35(17)
C7 Mo1 C4 58.95(18)
C7 Mo1 C5 59.04(17)
C7 Mo1 C6 35.76(16)
C7 Mo1 As1 138.32(12)
C7 Mo1 As2 161.83(13)
C7 Mo1 Mo2 142.71(12)
As1 Mo1 As2 52.669(19)
As1 Mo1 Mo2 55.568(17)
As2 Mo1 Mo2 53.191(16)
C8 Mo2 C10 94.40(19)
C8 Mo2 C11 129.3(2)
C8 Mo2 C12 145.98(19)
C8 Mo2 C13 114.76(19)
C8 Mo2 C14 87.3(2)
C8 Mo2 As1 71.48(14)
C8 Mo2 As2 124.07(14)
C8 Mo2 Mo1 89.84(14)
C9 Mo2 C8 87.0(2)
C9 Mo2 C10 91.5(2)
C9 Mo2 C11 84.4(2)
C9 Mo2 C12 112.3(2)
C9 Mo2 C13 142.4(2)
C9 Mo2 C14 125.6(2)
C9 Mo2 As1 76.16(16)
C9 Mo2 As2 82.85(16)
C9 Mo2 Mo1 126.60(16)
C10 Mo2 C11 36.33(17)
C10 Mo2 C12 58.94(19)
C10 Mo2 C13 58.18(19)
C10 Mo2 C14 35.28(17)
C10 Mo2 As1 161.44(14)
C10 Mo2 As2 140.52(13)
C10 Mo2 Mo1 141.86(14)
C11 Mo2 C12 34.76(19)
C11 Mo2 C13 57.96(19)
C11 Mo2 C14 59.24(19)
C11 Mo2 As1 151.02(14)
C11 Mo2 As2 104.21(14)
C11 Mo2 Mo1 133.72(15)
C12 Mo2 C13 34.77(17)
C12 Mo2 As1 138.57(13)
C12 Mo2 As2 87.18(13)
C12 Mo2 Mo1 99.13(14)
C13 Mo2 As1 138.33(13)
C13 Mo2 As2 105.92(13)
C13 Mo2 Mo1 85.72(13)
C14 Mo2 C12 58.65(18)
C14 Mo2 C13 34.91(17)
C14 Mo2 As1 149.53(13)
C14 Mo2 As2 140.80(14)
C14 Mo2 Mo1 107.44(13)
As1 Mo2 Mo1 52.637(16)
As2 Mo2 As1 52.657(19)
As2 Mo2 Mo1 55.970(17)
C15 Hg1 C28 174.06(19)
C16 Hg2 C21 175.82(19)
C22 Hg3 C27 173.77(18)

loop_
_geom_bond_atom_site_label_1
_geom_bond_atom_site_label_2
_geom_bond_distance
C1 O1 1.143(5)
C1 Mo1 1.989(5)
C2 O2 1.163(6)
C2 Mo1 1.968(5)
C3 H3 0.9300
C3 C4 1.419(7)
C3 C7 1.392(7)
C3 Mo1 2.302(5)
C4 H4 0.9300
C4 C5 1.401(7)
C4 Mo1 2.354(5)
C5 H5 0.9300
C5 C6 1.414(7)
C5 Mo1 2.359(5)
C6 H6 0.9300
C6 C7 1.409(6)
C6 Mo1 2.308(5)
C7 H7 0.9300
C7 Mo1 2.282(5)
C8 O3 1.155(6)
C8 Mo2 1.985(5)
C9 O4 1.146(6)
C9 Mo2 1.972(6)
C10 H10 0.9300
C10 C11 1.431(7)
C10 C14 1.401(7)
C10 Mo2 2.294(5)
C11 H11 0.9300
C11 C12 1.388(8)
C11 Mo2 2.296(5)
C12 H12 0.9300
C12 C13 1.408(7)
C12 Mo2 2.347(5)
C13 H13 0.9300
C13 C14 1.408(7)
C13 Mo2 2.363(5)
C14 H14 0.9300
C14 Mo2 2.329(5)
C15 C16 1.408(7)
C15 C20 1.365(7)
C15 Hg1 2.075(5)
C16 C17 1.379(6)
C16 Hg2 2.079(5)
C17 C18 1.368(7)
C17 F1 1.369(5)
C18 C19 1.384(7)
C18 F2 1.346(5)
C19 C20 1.369(7)
C19 F3 1.341(6)
C20 F4 1.374(6)
C21 C22 1.418(6)
C21 C26 1.376(7)
C21 Hg2 2.082(5)
C22 C23 1.380(6)
C22 Hg3 2.077(5)
C23 C24 1.377(7)
C23 F5 1.360(5)
C24 C25 1.377(7)
C24 F6 1.351(5)
C25 C26 1.375(7)
C25 F7 1.341(5)
C26 F8 1.365(5)
C27 C28 1.425(7)
C27 C32 1.381(6)
C27 Hg3 2.086(5)
C28 C29 1.369(7)
C28 Hg1 2.087(5)
C29 C30 1.381(7)
C29 F9 1.352(5)
C30 C31 1.374(7)
C30 F10 1.343(5)
C31 C32 1.391(7)
C31 F11 1.335(5)
C32 F12 1.349(5)
C33 H33A 0.9700
C33 H33B 0.9700
C33 Cl1 1.744(6)
C33 Cl2 1.764(6)
As1 As2 2.3160(8)
As1 Mo1 2.5456(7)
As1 Mo2 2.6416(7)
As2 Mo1 2.6693(7)
As2 Mo2 2.5788(7)
Mo1 Mo2 3.0425(6)

loop_
_geom_torsion_atom_site_label_1
_geom_torsion_atom_site_label_2
_geom_torsion_atom_site_label_3
_geom_torsion_atom_site_label_4
_geom_torsion
C3 C4 C5 C6 0.0(6)
C3 C4 C5 Mo1 62.0(3)
C4 C3 C7 C6 -0.2(6)
C4 C3 C7 Mo1 -65.6(3)
C4 C5 C6 C7 -0.1(6)
C4 C5 C6 Mo1 63.3(3)
C5 C6 C7 C3 0.2(6)
C5 C6 C7 Mo1 65.6(3)
C7 C3 C4 C5 0.1(6)
C7 C3 C4 Mo1 63.8(3)
C10 C11 C12 C13 0.1(6)
C10 C11 C12 Mo2 64.4(4)
C11 C10 C14 C13 1.0(6)
C11 C10 C14 Mo2 -64.4(3)
C11 C12 C13 C14 0.5(6)
C11 C12 C13 Mo2 62.6(4)
C12 C13 C14 C10 -1.0(6)
C12 C13 C14 Mo2 62.5(4)
C14 C10 C11 C12 -0.7(6)
C14 C10 C11 Mo2 65.6(4)
C15 C16 C17 C18 1.3(8)
C15 C16 C17 F1 178.7(4)
C16 C15 C20 C19 -0.7(8)
C16 C15 C20 F4 179.9(4)
C16 C17 C18 C19 -1.4(8)
C16 C17 C18 F2 177.3(5)
C17 C18 C19 C20 0.4(8)
C17 C18 C19 F3 177.5(5)
C18 C19 C20 C15 0.6(9)
C18 C19 C20 F4 -180.0(5)
C20 C15 C16 C17 -0.3(7)
C20 C15 C16 Hg2 176.6(4)
C21 C22 C23 C24 2.1(8)
C21 C22 C23 F5 -179.6(4)
C22 C21 C26 C25 -0.9(8)
C22 C21 C26 F8 178.6(4)
C22 C23 C24 C25 -2.8(8)
C22 C23 C24 F6 176.7(4)
C23 C24 C25 C26 1.6(8)
C23 C24 C25 F7 -179.8(5)
C24 C25 C26 C21 0.3(8)
C24 C25 C26 F8 -179.3(4)
C26 C21 C22 C23 -0.3(7)
C26 C21 C22 Hg3 -179.5(4)
C27 C28 C29 C30 -0.9(8)
C27 C28 C29 F9 -178.0(4)
C28 C27 C32 C31 -0.4(8)
C28 C27 C32 F12 178.6(4)
C28 C29 C30 C31 0.3(8)
C28 C29 C30 F10 -179.1(4)
C29 C30 C31 C32 0.3(8)
C29 C30 C31 F11 -179.4(4)
C30 C31 C32 C27 -0.2(8)
C30 C31 C32 F12 -179.2(4)
C32 C27 C28 C29 0.9(7)
C32 C27 C28 Hg1 -173.1(4)
F1 C17 C18 C19 -178.9(5)
F1 C17 C18 F2 -0.2(7)
F2 C18 C19 C20 -178.3(5)
F2 C18 C19 F3 -1.2(8)
F3 C19 C20 C15 -176.5(5)
F3 C19 C20 F4 2.9(8)
F5 C23 C24 C25 178.9(4)
F5 C23 C24 F6 -1.5(7)
F6 C24 C25 C26 -178.0(4)
F6 C24 C25 F7 0.6(7)
F7 C25 C26 C21 -178.3(5)
F7 C25 C26 F8 2.1(7)
F9 C29 C30 C31 177.5(4)
F9 C29 C30 F10 -1.9(7)
F10 C30 C31 C32 179.7(4)
F10 C30 C31 F11 0.0(7)
F11 C31 C32 C27 179.5(4)
F11 C31 C32 F12 0.5(7)
Mo1 C3 C4 C5 -63.7(3)
Mo1 C3 C7 C6 65.4(3)
Mo1 C4 C5 C6 -62.0(3)
Mo1 C5 C6 C7 -63.5(3)
Mo1 C6 C7 C3 -65.4(3)
Mo2 C10 C11 C12 -66.3(4)
Mo2 C10 C14 C13 65.4(3)
Mo2 C11 C12 C13 -64.3(4)
Mo2 C12 C13 C14 -62.0(4)
Mo2 C13 C14 C10 -63.5(4)
Hg1 C15 C16 C17 -180.0(3)
Hg1 C15 C16 Hg2 -3.1(6)
Hg1 C15 C20 C19 179.0(4)
Hg1 C15 C20 F4 -0.4(7)
Hg1 C28 C29 C30 173.3(4)
Hg1 C28 C29 F9 -3.8(7)
Hg2 C16 C17 C18 -175.6(4)
Hg2 C16 C17 F1 1.9(6)
Hg2 C21 C22 C23 179.3(3)
Hg2 C21 C22 Hg3 0.1(6)
Hg2 C21 C26 C25 179.5(4)
Hg2 C21 C26 F8 -1.0(6)
Hg3 C22 C23 C24 -178.6(4)
Hg3 C22 C23 F5 -0.4(6)
Hg3 C27 C28 C29 174.3(4)
Hg3 C27 C28 Hg1 0.3(6)
Hg3 C27 C32 C31 -173.9(4)
Hg3 C27 C32 F12 5.0(6)
